data_7026966
loop_
_publ_author_name
'Hill, Michael S.'
'MacDougall, Dugald J.'
'Mahon, Mary F.'

_publ_section_title
;
 Magnesium hydride-promoted dearomatisation of pyridine.
;
_journal_issue 46
_journal_name_full 'Dalton transactions (Cambridge, England : 2003)'
_journal_page_first 11129
_journal_page_last 11131
_journal_paper_doi 10.1039/c0dt01246g
_journal_volume 39
_journal_year 2010
_chemical_formula_sum 'C39 H52 Mg N4'
_chemical_formula_weight 601.16
_chemical_name_systematic
;
?
;
_space_group_IT_number 62
_symmetry_cell_setting orthorhombic
_symmetry_space_group_name_Hall '-P 2c 2ab'
_symmetry_space_group_name_H-M 'P b n m'
_atom_sites_solution_hydrogens geom
_atom_sites_solution_primary direct
_atom_sites_solution_secondary difmap
_audit_creation_method SHELXL-97
_cell_angle_alpha 90.00
_cell_angle_beta 90.00
_cell_angle_gamma 90.00
_cell_formula_units_Z 4
_cell_length_a 9.6737(2)
_cell_length_b 18.2623(4)
_cell_length_c 20.6525(4)
_cell_measurement_reflns_used 50345
_cell_measurement_temperature 150(2)
_cell_measurement_theta_max 27.485
_cell_measurement_theta_min 2.910
_cell_volume 3648.55(13)
_computing_cell_refinement 'HKL Scalepack (Otwinowski & Minor 1997)'
_computing_data_collection 'Collect (Bruker AXS BV 1997-2004)'
_computing_data_reduction 'Denzo & Scalepack (Otwinowski, Minor 1997)'
_computing_molecular_graphics 'ORTEX (P.McArdle 1995)'
_computing_publication_material 'SHELXL-97/2 (Sheldrick 1997)'
_computing_structure_refinement 'SHELXL-97/2 (Sheldrick 1997)'
_computing_structure_solution 'SHELXS-97 (Sheldrick 1990)'
_diffrn_ambient_temperature 150(2)
_diffrn_measured_fraction_theta_full 0.994
_diffrn_measured_fraction_theta_max 0.994
_diffrn_measurement_device_type '95mm CCD camera on \k-goniostat'
_diffrn_measurement_method CCD
_diffrn_radiation_monochromator 'horizonally mounted graphite crystal'
_diffrn_radiation_source 'fine-focus sealed tube'
_diffrn_radiation_type MoK\a
_diffrn_radiation_wavelength 0.71073
_diffrn_reflns_av_R_equivalents 0.0918
_diffrn_reflns_av_sigmaI/netI 0.0341
_diffrn_reflns_limit_h_max 11
_diffrn_reflns_limit_h_min -11
_diffrn_reflns_limit_k_max 21
_diffrn_reflns_limit_k_min -21
_diffrn_reflns_limit_l_max 24
_diffrn_reflns_limit_l_min -24
_diffrn_reflns_number 39041
_diffrn_reflns_theta_full 25.03
_diffrn_reflns_theta_max 25.03
_diffrn_reflns_theta_min 4.08
_exptl_absorpt_coefficient_mu 0.079
_exptl_absorpt_correction_T_max 0.997
_exptl_absorpt_correction_T_min 0.704
_exptl_absorpt_correction_type multi-scan
_exptl_absorpt_process_details
;
multi-scan from symmetry-related measurements
Sortav (Blessing 1995)
;
_exptl_crystal_colour colorless
_exptl_crystal_density_diffrn 1.094
_exptl_crystal_density_method 'not measured'
_exptl_crystal_description needle
_exptl_crystal_F_000 1304
_exptl_crystal_size_max 0.30
_exptl_crystal_size_mid 0.15
_exptl_crystal_size_min 0.10
_refine_diff_density_max 0.217
_refine_diff_density_min -0.278
_refine_diff_density_rms 0.039
_refine_ls_extinction_method none
_refine_ls_goodness_of_fit_ref 1.068
_refine_ls_hydrogen_treatment constr
_refine_ls_matrix_type full
_refine_ls_number_parameters 218
_refine_ls_number_reflns 3303
_refine_ls_number_restraints 0
_refine_ls_restrained_S_all 1.068
_refine_ls_R_factor_all 0.0662
_refine_ls_R_factor_gt 0.0476
_refine_ls_shift/su_max 0.000
_refine_ls_shift/su_mean 0.000
_refine_ls_structure_factor_coef Fsqd
_refine_ls_weighting_details 'calc w=1/[\s^2^(Fo^2^)+(0.0465P)^2^+2.1798P] where P=(Fo^2^+2Fc^2^)/3'
_refine_ls_weighting_scheme calc
_refine_ls_wR_factor_gt 0.1111
_refine_ls_wR_factor_ref 0.1268
_reflns_number_gt 2613
_reflns_number_total 3303
_reflns_threshold_expression >2sigma(I)
_cod_data_source_file c0dt01246g.txt
_cod_data_source_block k10msh6
_cod_depositor_comments
;
The following automatic conversions were performed:

'_symmetry_cell_setting' value 'Orthorhombic' changed to
'orthorhombic' according to
/home/saulius/struct/CIF-dictionaries/cif_core.dic dictionary named
'cif_core.dic' version 2.4.2 from 2011-04-26.

Automatic conversion script
Id: cif_fix_values 1891 2012-01-12 08:04:46Z andrius 
;
_cod_original_sg_symbol_H-M Pbnm
_cod_database_code 7026966

loop_
_symmetry_equiv_pos_as_xyz
'x, y, z'
'-x, -y, z+1/2'
'x+1/2, -y+1/2, -z'
'-x+1/2, y+1/2, -z+1/2'
'-x, -y, -z'
'x, y, -z-1/2'
'-x-1/2, y-1/2, z'
'x-1/2, -y-1/2, z-1/2'

loop_
_atom_site_label
_atom_site_type_symbol
_atom_site_fract_x
_atom_site_fract_y
_atom_site_fract_z
_atom_site_U_iso_or_equiv
_atom_site_adp_type
_atom_site_occupancy
_atom_site_symmetry_multiplicity
_atom_site_calc_flag
_atom_site_refinement_flags
Mg1 Mg 0.63507(9) 0.08988(4) 0.2500 0.0280(2) Uani 1 2 d S
N1 N 0.65883(16) 0.16361(8) 0.17691(7) 0.0298(4) Uani 1 1 d .
N2 N 0.4901(2) 0.01229(12) 0.2500 0.0347(5) Uani 1 2 d S
N3 N 0.8244(2) 0.02949(12) 0.2500 0.0333(5) Uani 1 2 d S
C1 C 0.7696(2) 0.27426(12) 0.13188(10) 0.0468(5) Uani 1 1 d .
H1A H 0.7385 0.2524 0.0911 0.070 Uiso 0.50 1 calc PR
H1B H 0.8704 0.2795 0.1312 0.070 Uiso 0.50 1 calc PR
H1C H 0.7269 0.3225 0.1372 0.070 Uiso 0.50 1 calc PR
H1D H 0.8187 0.3172 0.1486 0.070 Uiso 0.50 1 calc PR
H1E H 0.6868 0.2901 0.1085 0.070 Uiso 0.50 1 calc PR
H1F H 0.8303 0.2471 0.1024 0.070 Uiso 0.50 1 calc PR
C2 C 0.7280(2) 0.22524(10) 0.18787(9) 0.0324(4) Uani 1 1 d .
C3 C 0.7661(3) 0.25003(14) 0.2500 0.0341(6) Uani 1 2 d S
H3 H 0.8282 0.2903 0.2500 0.041 Uiso 1 2 calc SR
C4 C 0.6070(2) 0.14819(10) 0.11260(8) 0.0333(4) Uani 1 1 d .
C5 C 0.6857(2) 0.10697(11) 0.06849(9) 0.0416(5) Uani 1 1 d .
C6 C 0.6276(3) 0.08987(13) 0.00866(10) 0.0524(6) Uani 1 1 d .
H6 H 0.6802 0.0625 -0.0217 0.063 Uiso 1 1 calc R
C7 C 0.4963(3) 0.11168(14) -0.00746(10) 0.0546(6) Uani 1 1 d .
H7 H 0.4587 0.0994 -0.0485 0.065 Uiso 1 1 calc R
C8 C 0.4193(2) 0.15150(13) 0.03632(10) 0.0497(6) Uani 1 1 d .
H8 H 0.3284 0.1664 0.0250 0.060 Uiso 1 1 calc R
C9 C 0.4725(2) 0.17027(11) 0.09679(9) 0.0397(5) Uani 1 1 d .
C10 C 0.8297(2) 0.07927(14) 0.08442(10) 0.0508(6) Uani 1 1 d .
H10 H 0.8544 0.0978 0.1285 0.061 Uiso 1 1 calc R
C11 C 0.9384(3) 0.10730(17) 0.03717(12) 0.0681(8) Uani 1 1 d .
H11A H 0.9169 0.0898 -0.0065 0.102 Uiso 1 1 calc R
H11B H 1.0297 0.0892 0.0501 0.102 Uiso 1 1 calc R
H11C H 0.9387 0.1610 0.0375 0.102 Uiso 1 1 calc R
C12 C 0.8316(3) -0.00459(15) 0.08707(12) 0.0653(7) Uani 1 1 d .
H12A H 0.8149 -0.0243 0.0436 0.098 Uiso 1 1 calc R
H12B H 0.7591 -0.0218 0.1166 0.098 Uiso 1 1 calc R
H12C H 0.9219 -0.0213 0.1027 0.098 Uiso 1 1 calc R
C13 C 0.3840(2) 0.21507(13) 0.14355(10) 0.0475(6) Uani 1 1 d .
H13 H 0.4331 0.2162 0.1861 0.057 Uiso 1 1 calc R
C14 C 0.2450(4) 0.18126(19) 0.15465(19) 0.0991(12) Uani 1 1 d .
H14A H 0.1952 0.2092 0.1878 0.149 Uiso 1 1 calc R
H14B H 0.2567 0.1306 0.1693 0.149 Uiso 1 1 calc R
H14C H 0.1922 0.1818 0.1142 0.149 Uiso 1 1 calc R
C15 C 0.3687(4) 0.29344(16) 0.12067(18) 0.0888(11) Uani 1 1 d .
H15A H 0.3126 0.2945 0.0812 0.133 Uiso 1 1 calc R
H15B H 0.4602 0.3140 0.1116 0.133 Uiso 1 1 calc R
H15C H 0.3233 0.3225 0.1544 0.133 Uiso 1 1 calc R
C16 C 0.4644(2) -0.02788(11) 0.19405(9) 0.0400(5) Uani 1 1 d .
H16 H 0.4760 -0.0031 0.1540 0.048 Uiso 1 1 calc R
C17 C 0.4251(2) -0.09792(12) 0.19126(11) 0.0462(5) Uani 1 1 d .
H17 H 0.4129 -0.1197 0.1499 0.055 Uiso 1 1 calc R
C18 C 0.3994(3) -0.14363(16) 0.2500 0.0436(7) Uani 1 2 d S
H18A H 0.3028 -0.1615 0.2500 0.052 Uiso 1 2 calc SR
H18B H 0.4618 -0.1866 0.2500 0.052 Uiso 1 2 calc SR
C19 C 0.9482(3) 0.06310(16) 0.2500 0.0387(7) Uani 1 2 d S
H19 H 0.9502 0.1151 0.2500 0.046 Uiso 1 2 calc SR
C20 C 1.0713(3) 0.02632(17) 0.2500 0.0477(8) Uani 1 2 d S
H20 H 1.1566 0.0521 0.2500 0.057 Uiso 1 2 calc SR
C21 C 1.0685(4) -0.04940(19) 0.2500 0.0574(9) Uani 1 2 d S
H21 H 1.1523 -0.0765 0.2500 0.069 Uiso 1 2 calc SR
C22 C 0.9440(3) -0.08496(17) 0.2500 0.0515(8) Uani 1 2 d S
H22 H 0.9404 -0.1369 0.2500 0.062 Uiso 1 2 calc SR
C23 C 0.8244(3) -0.04438(15) 0.2500 0.0396(7) Uani 1 2 d S
H23 H 0.7383 -0.0693 0.2500 0.047 Uiso 1 2 calc SR

loop_
_atom_site_aniso_label
_atom_site_aniso_U_11
_atom_site_aniso_U_22
_atom_site_aniso_U_33
_atom_site_aniso_U_23
_atom_site_aniso_U_13
_atom_site_aniso_U_12
Mg1 0.0318(5) 0.0269(4) 0.0253(4) 0.000 0.000 -0.0007(4)
N1 0.0349(9) 0.0307(8) 0.0239(7) 0.0010(6) 0.0018(6) 0.0017(7)
N2 0.0355(13) 0.0361(12) 0.0325(11) 0.000 0.000 -0.0062(10)
N3 0.0350(13) 0.0295(11) 0.0353(12) 0.000 0.000 0.0010(10)
C1 0.0514(13) 0.0435(12) 0.0455(12) 0.0112(10) 0.0076(10) -0.0074(10)
C2 0.0314(10) 0.0311(10) 0.0347(10) 0.0041(8) 0.0068(8) 0.0034(8)
C3 0.0310(14) 0.0284(13) 0.0428(15) 0.000 0.000 -0.0037(11)
C4 0.0427(11) 0.0328(10) 0.0245(9) 0.0026(7) 0.0029(8) 0.0009(8)
C5 0.0476(12) 0.0465(12) 0.0308(10) -0.0014(8) 0.0023(9) 0.0088(10)
C6 0.0637(16) 0.0629(15) 0.0306(11) -0.0101(10) 0.0026(10) 0.0122(12)
C7 0.0617(15) 0.0723(16) 0.0296(10) -0.0072(10) -0.0070(10) 0.0048(13)
C8 0.0483(13) 0.0685(15) 0.0322(11) 0.0004(10) -0.0054(9) 0.0095(11)
C9 0.0451(12) 0.0462(11) 0.0278(9) 0.0044(8) 0.0015(9) 0.0056(9)
C10 0.0499(14) 0.0693(15) 0.0333(11) -0.0091(10) 0.0016(9) 0.0185(12)
C11 0.0523(15) 0.102(2) 0.0498(14) -0.0092(14) 0.0075(12) 0.0155(15)
C12 0.0743(18) 0.0728(17) 0.0489(14) -0.0105(12) 0.0000(12) 0.0315(14)
C13 0.0442(12) 0.0672(15) 0.0313(10) -0.0007(9) -0.0017(9) 0.0169(11)
C14 0.095(2) 0.086(2) 0.116(3) -0.023(2) 0.070(2) -0.0216(19)
C15 0.093(2) 0.0597(17) 0.113(3) -0.0044(16) 0.054(2) 0.0114(16)
C16 0.0394(11) 0.0473(12) 0.0334(10) -0.0029(9) 0.0021(9) -0.0107(9)
C17 0.0416(12) 0.0516(13) 0.0455(12) -0.0145(10) 0.0095(10) -0.0135(10)
C18 0.0271(15) 0.0356(15) 0.068(2) 0.000 0.000 -0.0003(12)
C19 0.0420(17) 0.0333(15) 0.0407(15) 0.000 0.000 -0.0029(12)
C20 0.0334(17) 0.0465(18) 0.063(2) 0.000 0.000 -0.0036(13)
C21 0.0421(19) 0.0477(19) 0.083(2) 0.000 0.000 0.0114(15)
C22 0.0470(19) 0.0321(16) 0.075(2) 0.000 0.000 0.0075(14)
C23 0.0382(16) 0.0314(15) 0.0490(17) 0.000 0.000 -0.0005(12)

loop_
_atom_type_symbol
_atom_type_description
_atom_type_scat_dispersion_real
_atom_type_scat_dispersion_imag
_atom_type_scat_source
C C 0.0033 0.0016 'International Tables Vol C Tables 4.2.6.8 and 6.1.1.4'
H H 0.0000 0.0000 'International Tables Vol C Tables 4.2.6.8 and 6.1.1.4'
N N 0.0061 0.0033 'International Tables Vol C Tables 4.2.6.8 and 6.1.1.4'
Mg Mg 0.0486 0.0363 'International Tables Vol C Tables 4.2.6.8 and 6.1.1.4'

loop_
_geom_angle_atom_site_label_1
_geom_angle_atom_site_label_2
_geom_angle_atom_site_label_3
_geom_angle
_geom_angle_site_symmetry_1
_geom_angle_site_symmetry_3
N2 Mg1 N1 123.34(6) . 6_556
N2 Mg1 N1 123.34(6) . .
N1 Mg1 N1 95.72(9) 6_556 .
N2 Mg1 N3 103.65(10) . .
N1 Mg1 N3 104.15(6) 6_556 .
N1 Mg1 N3 104.15(6) . .
C2 N1 C4 119.70(15) . .
C2 N1 Mg1 119.39(12) . .
C4 N1 Mg1 120.84(11) . .
C16 N2 C16 112.3(2) 6_556 .
C16 N2 Mg1 120.03(12) 6_556 .
C16 N2 Mg1 120.03(12) . .
C19 N3 C23 117.1(2) . .
C19 N3 Mg1 121.81(18) . .
C23 N3 Mg1 121.0(2) . .
C2 C1 H1A 109.5 . .
C2 C1 H1B 109.5 . .
H1A C1 H1B 109.5 . .
C2 C1 H1C 109.5 . .
H1A C1 H1C 109.5 . .
H1B C1 H1C 109.5 . .
C2 C1 H1D 109.5 . .
H1A C1 H1D 141.1 . .
H1B C1 H1D 56.3 . .
H1C C1 H1D 56.3 . .
C2 C1 H1E 109.5 . .
H1A C1 H1E 56.3 . .
H1B C1 H1E 141.1 . .
H1C C1 H1E 56.3 . .
H1D C1 H1E 109.5 . .
C2 C1 H1F 109.5 . .
H1A C1 H1F 56.3 . .
H1B C1 H1F 56.3 . .
H1C C1 H1F 141.1 . .
H1D C1 H1F 109.5 . .
H1E C1 H1F 109.5 . .
N1 C2 C3 123.98(17) . .
N1 C2 C1 120.25(17) . .
C3 C2 C1 115.77(18) . .
C2 C3 C2 131.0(2) 6_556 .
C2 C3 H3 114.5 6_556 .
C2 C3 H3 114.5 . .
C9 C4 C5 120.38(18) . .
C9 C4 N1 118.65(16) . .
C5 C4 N1 120.79(17) . .
C6 C5 C4 118.5(2) . .
C6 C5 C10 119.17(19) . .
C4 C5 C10 122.31(18) . .
C7 C6 C5 121.6(2) . .
C7 C6 H6 119.2 . .
C5 C6 H6 119.2 . .
C6 C7 C8 119.6(2) . .
C6 C7 H7 120.2 . .
C8 C7 H7 120.2 . .
C7 C8 C9 121.2(2) . .
C7 C8 H8 119.4 . .
C9 C8 H8 119.4 . .
C8 C9 C4 118.73(19) . .
C8 C9 C13 119.45(19) . .
C4 C9 C13 121.82(18) . .
C5 C10 C11 112.52(19) . .
C5 C10 C12 110.6(2) . .
C11 C10 C12 110.5(2) . .
C5 C10 H10 107.7 . .
C11 C10 H10 107.7 . .
C12 C10 H10 107.7 . .
C10 C11 H11A 109.5 . .
C10 C11 H11B 109.5 . .
H11A C11 H11B 109.5 . .
C10 C11 H11C 109.5 . .
H11A C11 H11C 109.5 . .
H11B C11 H11C 109.5 . .
C10 C12 H12A 109.5 . .
C10 C12 H12B 109.5 . .
H12A C12 H12B 109.5 . .
C10 C12 H12C 109.5 . .
H12A C12 H12C 109.5 . .
H12B C12 H12C 109.5 . .
C14 C13 C15 110.5(2) . .
C14 C13 C9 112.3(2) . .
C15 C13 C9 111.33(19) . .
C14 C13 H13 107.5 . .
C15 C13 H13 107.5 . .
C9 C13 H13 107.5 . .
C13 C14 H14A 109.5 . .
C13 C14 H14B 109.5 . .
H14A C14 H14B 109.5 . .
C13 C14 H14C 109.5 . .
H14A C14 H14C 109.5 . .
H14B C14 H14C 109.5 . .
C13 C15 H15A 109.5 . .
C13 C15 H15B 109.5 . .
H15A C15 H15B 109.5 . .
C13 C15 H15C 109.5 . .
H15A C15 H15C 109.5 . .
H15B C15 H15C 109.5 . .
C17 C16 N2 126.28(19) . .
C17 C16 H16 116.9 . .
N2 C16 H16 116.9 . .
C16 C17 C18 123.2(2) . .
C16 C17 H17 118.4 . .
C18 C17 H17 118.4 . .
C17 C18 C17 108.6(2) 6_556 .
C17 C18 H18A 110.0 6_556 .
C17 C18 H18A 110.0 . .
C17 C18 H18B 110.0 6_556 .
C17 C18 H18B 110.0 . .
H18A C18 H18B 108.3 . .
N3 C19 C20 123.4(3) . .
N3 C19 H19 118.3 . .
C20 C19 H19 118.3 . .
C19 C20 C21 118.3(3) . .
C19 C20 H20 120.8 . .
C21 C20 H20 120.8 . .
C22 C21 C20 119.5(3) . .
C22 C21 H21 120.3 . .
C20 C21 H21 120.3 . .
C21 C22 C23 119.0(3) . .
C21 C22 H22 120.5 . .
C23 C22 H22 120.5 . .
N3 C23 C22 122.6(3) . .
N3 C23 H23 118.7 . .
C22 C23 H23 118.7 . .

loop_
_geom_bond_atom_site_label_1
_geom_bond_atom_site_label_2
_geom_bond_distance
_geom_bond_site_symmetry_2
Mg1 N2 1.993(2) .
Mg1 N1 2.0358(15) 6_556
Mg1 N1 2.0358(15) .
Mg1 N3 2.138(2) .
N1 C2 1.329(2) .
N1 C4 1.447(2) .
N2 C16 1.391(2) 6_556
N2 C16 1.391(2) .
N3 C19 1.346(4) .
N3 C23 1.349(3) .
C1 C2 1.517(3) .
C1 H1A 0.9800 .
C1 H1B 0.9800 .
C1 H1C 0.9800 .
C1 H1D 0.9800 .
C1 H1E 0.9800 .
C1 H1F 0.9800 .
C2 C3 1.410(2) .
C3 C2 1.410(2) 6_556
C3 H3 0.9500 .
C4 C9 1.401(3) .
C4 C5 1.405(3) .
C5 C6 1.392(3) .
C5 C10 1.518(3) .
C6 C7 1.372(3) .
C6 H6 0.9500 .
C7 C8 1.379(3) .
C7 H7 0.9500 .
C8 C9 1.393(3) .
C8 H8 0.9500 .
C9 C13 1.528(3) .
C10 C11 1.524(3) .
C10 C12 1.533(4) .
C10 H10 1.0000 .
C11 H11A 0.9800 .
C11 H11B 0.9800 .
C11 H11C 0.9800 .
C12 H12A 0.9800 .
C12 H12B 0.9800 .
C12 H12C 0.9800 .
C13 C14 1.497(4) .
C13 C15 1.514(4) .
C13 H13 1.0000 .
C14 H14A 0.9800 .
C14 H14B 0.9800 .
C14 H14C 0.9800 .
C15 H15A 0.9800 .
C15 H15B 0.9800 .
C15 H15C 0.9800 .
C16 C17 1.336(3) .
C16 H16 0.9500 .
C17 C18 1.493(3) .
C17 H17 0.9500 .
C18 C17 1.493(3) 6_556
C18 H18A 0.9900 .
C18 H18B 0.9900 .
C19 C20 1.367(4) .
C19 H19 0.9500 .
C20 C21 1.383(5) .
C20 H20 0.9500 .
C21 C22 1.368(5) .
C21 H21 0.9500 .
C22 C23 1.374(4) .
C22 H22 0.9500 .
C23 H23 0.9500 .

loop_
_geom_torsion_atom_site_label_1
_geom_torsion_atom_site_label_2
_geom_torsion_atom_site_label_3
_geom_torsion_atom_site_label_4
_geom_torsion
_geom_torsion_site_symmetry_1
_geom_torsion_site_symmetry_4
N2 Mg1 N1 C2 160.57(14) . .
N1 Mg1 N1 C2 23.94(17) 6_556 .
N3 Mg1 N1 C2 -82.23(14) . .
N2 Mg1 N1 C4 -22.31(18) . .
N1 Mg1 N1 C4 -158.94(11) 6_556 .
N3 Mg1 N1 C4 94.89(14) . .
N1 Mg1 N2 C16 -43.8(2) 6_556 6_556
N1 Mg1 N2 C16 -168.93(16) . 6_556
N3 Mg1 N2 C16 73.63(18) . 6_556
N1 Mg1 N2 C16 168.93(16) 6_556 .
N1 Mg1 N2 C16 43.8(2) . .
N3 Mg1 N2 C16 -73.63(18) . .
N2 Mg1 N3 C19 180.0 . .
N1 Mg1 N3 C19 -49.88(5) 6_556 .
N1 Mg1 N3 C19 49.88(5) . .
N2 Mg1 N3 C23 0.0 . .
N1 Mg1 N3 C23 130.12(5) 6_556 .
N1 Mg1 N3 C23 -130.12(5) . .
C4 N1 C2 C3 171.0(2) . .
Mg1 N1 C2 C3 -11.8(3) . .
C4 N1 C2 C1 -8.3(3) . .
Mg1 N1 C2 C1 168.81(15) . .
N1 C2 C3 C2 -10.1(4) . 6_556
C1 C2 C3 C2 169.3(2) . 6_556
C2 N1 C4 C9 -92.0(2) . .
Mg1 N1 C4 C9 90.93(19) . .
C2 N1 C4 C5 92.9(2) . .
Mg1 N1 C4 C5 -84.2(2) . .
C9 C4 C5 C6 1.1(3) . .
N1 C4 C5 C6 176.12(19) . .
C9 C4 C5 C10 -177.6(2) . .
N1 C4 C5 C10 -2.5(3) . .
C4 C5 C6 C7 -0.6(4) . .
C10 C5 C6 C7 178.1(2) . .
C5 C6 C7 C8 0.0(4) . .
C6 C7 C8 C9 0.1(4) . .
C7 C8 C9 C4 0.3(3) . .
C7 C8 C9 C13 179.4(2) . .
C5 C4 C9 C8 -0.9(3) . .
N1 C4 C9 C8 -176.07(18) . .
C5 C4 C9 C13 179.96(19) . .
N1 C4 C9 C13 4.8(3) . .
C6 C5 C10 C11 60.2(3) . .
C4 C5 C10 C11 -121.2(2) . .
C6 C5 C10 C12 -63.9(3) . .
C4 C5 C10 C12 114.7(2) . .
C8 C9 C13 C14 53.3(3) . .
C4 C9 C13 C14 -127.6(3) . .
C8 C9 C13 C15 -71.2(3) . .
C4 C9 C13 C15 107.9(3) . .
C16 N2 C16 C17 -2.7(4) 6_556 .
Mg1 N2 C16 C17 146.9(2) . .
N2 C16 C17 C18 1.5(4) . .
C16 C17 C18 C17 0.0(4) . 6_556
C23 N3 C19 C20 0.0 . .
Mg1 N3 C19 C20 180.0 . .
N3 C19 C20 C21 0.0 . .
C19 C20 C21 C22 0.0 . .
C20 C21 C22 C23 0.0 . .
C19 N3 C23 C22 0.0 . .
Mg1 N3 C23 C22 180.0 . .
C21 C22 C23 N3 0.0 . .
